data_7013148
loop_
_publ_author_name
'Yip, Ka-Lai'
'Yu, Wing-Yiu'
'Chan, Pui-Ming'
'Zhu, Nian-Yong'
'Che, Chi-Ming'

_publ_section_title
;
 Nitrido-ruthenium(vi) and -osmium(vi) complexes of multianionic
 chelating (N, O) ligands. Reactions with nucleophiles, electrophiles
 and oxidizing agentsElectronic supplementary information (ESI)
 available: Fig. S1?S6. See http://www.rsc.org/suppdata/dt/b3/b304920p/
;
_journal_issue 18
_journal_name_full 'Dalton Transactions'
_journal_page_first 3556
_journal_paper_doi 10.1039/b304920p
_journal_year 2003
_chemical_formula_moiety 'C51.50 H43 Cl3 N O2 P Ru'
_chemical_formula_sum 'C51.5 H43 Cl3 N O2 P Ru'
_chemical_formula_weight 946.26
_chemical_name_systematic
;
?
;
_space_group_IT_number 2
_symmetry_cell_setting triclinic
_symmetry_space_group_name_Hall '-P 1'
_symmetry_space_group_name_H-M 'P -1'
_atom_sites_solution_hydrogens geom
_atom_sites_solution_primary direct
_atom_sites_solution_secondary difmap
_audit_creation_method SHELXL-97
_cell_angle_alpha 75.31(2)
_cell_angle_beta 70.65(2)
_cell_angle_gamma 69.06(2)
_cell_formula_units_Z 4
_cell_length_a 15.254(2)
_cell_length_b 17.659(2)
_cell_length_c 19.344(3)
_cell_measurement_reflns_used 0
_cell_measurement_temperature 293(2)
_cell_measurement_theta_max 0
_cell_measurement_theta_min 0
_cell_volume 4537.3(13)
_computing_cell_refinement Scalepack
_computing_data_collection Marcontrol
_computing_data_reduction Denzo
_computing_molecular_graphics 'Ortep-3 for Windows (Farrugia, 1997)'
_computing_publication_material 'WinGX publication routines (Farrugia, 1999)'
_computing_structure_refinement 'SHELXL-97 (Sheldrick, 1997)'
_computing_structure_solution shelxs-97
_diffrn_ambient_temperature 293(2)
_diffrn_measured_fraction_theta_full 0.876
_diffrn_measured_fraction_theta_max 0.876
_diffrn_measurement_device_type 'marresearch IPDS mar300'
_diffrn_measurement_method Oscillation
_diffrn_radiation_monochromator graphite
_diffrn_radiation_source 'fine-focus sealed tube'
_diffrn_radiation_type MoK\a
_diffrn_radiation_wavelength 0.71073
_diffrn_reflns_av_R_equivalents 0.0305
_diffrn_reflns_av_sigmaI/netI 0.0736
_diffrn_reflns_limit_h_max 16
_diffrn_reflns_limit_h_min -17
_diffrn_reflns_limit_k_max 21
_diffrn_reflns_limit_k_min -21
_diffrn_reflns_limit_l_max 23
_diffrn_reflns_limit_l_min -23
_diffrn_reflns_number 26981
_diffrn_reflns_theta_full 25.41
_diffrn_reflns_theta_max 25.41
_diffrn_reflns_theta_min 1.48
_exptl_absorpt_coefficient_mu 0.598
_exptl_crystal_colour brown
_exptl_crystal_density_diffrn 1.385
_exptl_crystal_density_method 'not measured'
_exptl_crystal_description prism
_exptl_crystal_F_000 1940
_exptl_crystal_size_max 0.5
_exptl_crystal_size_mid 0.3
_exptl_crystal_size_min 0.2
_refine_diff_density_max 1.392
_refine_diff_density_min -1.034
_refine_diff_density_rms 0.135
_refine_ls_extinction_method none
_refine_ls_goodness_of_fit_ref 1.037
_refine_ls_hydrogen_treatment mixed
_refine_ls_matrix_type full
_refine_ls_number_parameters 1057
_refine_ls_number_reflns 14665
_refine_ls_number_restraints 1
_refine_ls_restrained_S_all 1.037
_refine_ls_R_factor_all 0.0779
_refine_ls_R_factor_gt 0.0539
_refine_ls_shift/su_max 0.014
_refine_ls_shift/su_mean 0.000
_refine_ls_structure_factor_coef Fsqd
_refine_ls_weighting_details 'calc w=1/[\s^2^(Fo^2^)+(0.1094P)^2^+0.0000P] where P=(Fo^2^+2Fc^2^)/3'
_refine_ls_weighting_scheme calc
_refine_ls_wR_factor_gt 0.1528
_refine_ls_wR_factor_ref 0.1745
_reflns_number_gt 10368
_reflns_number_total 14665
_reflns_threshold_expression >2sigma(I)
_cod_data_source_file b304920p.txt
_cod_data_source_block mar86
_cod_original_cell_volume 4537.3(11)
_cod_original_formula_sum 'C51.50 H43 Cl3 N O2 P Ru'
_cod_database_code 7013148

loop_
_symmetry_equiv_pos_as_xyz
'x, y, z'
'-x, -y, -z'

loop_
_atom_site_label
_atom_site_type_symbol
_atom_site_fract_x
_atom_site_fract_y
_atom_site_fract_z
_atom_site_U_iso_or_equiv
_atom_site_adp_type
_atom_site_occupancy
_atom_site_symmetry_multiplicity
_atom_site_calc_flag
_atom_site_refinement_flags
_atom_site_disorder_assembly
_atom_site_disorder_group
Ru1 Ru 0.02889(3) 0.72467(2) 0.58706(2) 0.04026(13) Uani 1 1 d . . .
Ru2 Ru 0.55347(2) 0.08239(2) 0.20258(2) 0.03944(13) Uani 1 1 d . . .
Cl1 Cl -0.10865(9) 0.67794(8) 0.62132(7) 0.0525(3) Uani 1 1 d . . .
Cl2 Cl 0.17326(9) 0.76639(9) 0.53522(8) 0.0573(3) Uani 1 1 d . . .
Cl3 Cl 0.70266(9) 0.02079(8) 0.23779(7) 0.0521(3) Uani 1 1 d . . .
Cl4 Cl 0.41408(8) 0.12587(8) 0.15771(7) 0.0511(3) Uani 1 1 d . . .
P1 P 0.12448(9) 0.58821(8) 0.61049(8) 0.0472(3) Uani 1 1 d . . .
P2 P 0.64593(9) 0.11537(8) 0.08227(7) 0.0439(3) Uani 1 1 d . . .
O1 O 0.0214(2) 0.7359(2) 0.68802(18) 0.0481(8) Uani 1 1 d . . .
O2 O 0.0444(2) 0.71387(19) 0.47646(17) 0.0423(7) Uani 1 1 d . . .
O3 O 0.5397(2) 0.1892(2) 0.22226(17) 0.0439(7) Uani 1 1 d . . .
O4 O 0.5696(2) -0.03768(19) 0.18174(17) 0.0446(7) Uani 1 1 d . . .
N1 N -0.0588(3) 0.8512(2) 0.5663(2) 0.0405(9) Uani 1 1 d . . .
N2 N 0.4703(3) 0.0486(3) 0.3144(2) 0.0456(9) Uani 1 1 d . . .
C1 C -0.0548(3) 0.7924(3) 0.7335(3) 0.0437(11) Uani 1 1 d . . .
C2 C -0.1419(3) 0.8353(3) 0.7001(3) 0.0457(12) Uani 1 1 d . . .
H2A H -0.1668 0.7937 0.6960 0.055 Uiso 1 1 calc R . .
H2B H -0.1929 0.8696 0.7346 0.055 Uiso 1 1 calc R . .
C3 C -0.1224(3) 0.8867(3) 0.6266(3) 0.0466(12) Uani 1 1 d . . .
C4 C -0.1728(4) 0.9699(3) 0.6183(3) 0.0590(14) Uani 1 1 d . . .
H4 H -0.2157 0.9936 0.6594 0.071 Uiso 1 1 calc R . .
C5 C -0.1596(4) 1.0173(4) 0.5494(3) 0.0623(15) Uani 1 1 d . . .
H5 H -0.1919 1.0733 0.5436 0.075 Uiso 1 1 calc R . .
C6 C -0.0979(4) 0.9801(3) 0.4897(3) 0.0542(13) Uani 1 1 d . . .
H6 H -0.0893 1.0112 0.4427 0.065 Uiso 1 1 calc R . .
C7 C -0.0477(3) 0.8965(3) 0.4980(3) 0.0437(11) Uani 1 1 d . . .
C8 C 0.0196(4) 0.8588(3) 0.4314(3) 0.0440(11) Uani 1 1 d . . .
H8A H 0.0858 0.8474 0.4336 0.053 Uiso 1 1 calc R . .
H8B H 0.0109 0.8993 0.3878 0.053 Uiso 1 1 calc R . .
C9 C 0.0089(3) 0.7791(3) 0.4204(3) 0.0421(11) Uani 1 1 d . . .
C10 C -0.0163(3) 0.8572(3) 0.7440(3) 0.0465(12) Uani 1 1 d . . .
C11 C 0.0737(4) 0.8656(3) 0.7035(3) 0.0565(13) Uani 1 1 d . . .
H11 H 0.1122 0.8327 0.6672 0.068 Uiso 1 1 calc R . .
C12 C 0.1075(4) 0.9229(4) 0.7161(3) 0.0655(15) Uani 1 1 d . . .
H12 H 0.1689 0.9274 0.6887 0.079 Uiso 1 1 calc R . .
C13 C 0.0520(5) 0.9724(4) 0.7682(4) 0.0692(16) Uani 1 1 d . . .
H13 H 0.0749 1.0105 0.7767 0.083 Uiso 1 1 calc R . .
C14 C -0.0403(5) 0.9649(4) 0.8087(4) 0.0724(17) Uani 1 1 d . . .
H14 H -0.0796 0.9983 0.8444 0.087 Uiso 1 1 calc R . .
C15 C -0.0723(4) 0.9079(4) 0.7955(3) 0.0635(15) Uani 1 1 d . . .
H15 H -0.1339 0.9036 0.8223 0.076 Uiso 1 1 calc R . .
C16 C -0.0836(4) 0.7396(3) 0.8092(3) 0.0492(12) Uani 1 1 d . . .
C17 C -0.1736(4) 0.7282(4) 0.8400(3) 0.0644(15) Uani 1 1 d . . .
H17 H -0.2223 0.7553 0.8157 0.077 Uiso 1 1 calc R . .
C18 C -0.1933(5) 0.6766(4) 0.9071(4) 0.0815(19) Uani 1 1 d . . .
H18 H -0.2546 0.6689 0.9267 0.098 Uiso 1 1 calc R . .
C19 C -0.1242(7) 0.6376(5) 0.9439(4) 0.093(2) Uani 1 1 d . . .
H19 H -0.1382 0.6046 0.9894 0.112 Uiso 1 1 calc R . .
C20 C -0.0318(6) 0.6474(5) 0.9129(4) 0.098(2) Uani 1 1 d . . .
H20 H 0.0169 0.6199 0.9371 0.117 Uiso 1 1 calc R . .
C21 C -0.0130(5) 0.6976(4) 0.8469(3) 0.0758(18) Uani 1 1 d . . .
H21 H 0.0489 0.7038 0.8267 0.091 Uiso 1 1 calc R . .
C22 C -0.0947(3) 0.7849(3) 0.4253(2) 0.0436(11) Uani 1 1 d . . .
C23 C -0.1601(4) 0.8570(3) 0.4023(3) 0.0491(12) Uani 1 1 d . . .
H23 H -0.1422 0.9050 0.3866 0.059 Uiso 1 1 calc R . .
C24 C -0.2514(4) 0.8592(4) 0.4023(3) 0.0591(14) Uani 1 1 d . . .
H24 H -0.2933 0.9079 0.3849 0.071 Uiso 1 1 calc R . .
C25 C -0.2807(4) 0.7899(4) 0.4279(3) 0.0635(15) Uani 1 1 d . . .
H25 H -0.3427 0.7918 0.4288 0.076 Uiso 1 1 calc R . .
C26 C -0.2182(4) 0.7179(4) 0.4522(3) 0.0610(15) Uani 1 1 d . . .
H26 H -0.2380 0.6708 0.4699 0.073 Uiso 1 1 calc R . .
C27 C -0.1259(4) 0.7148(3) 0.4506(3) 0.0502(12) Uani 1 1 d . . .
H27 H -0.0838 0.6654 0.4666 0.060 Uiso 1 1 calc R . .
C28 C 0.0760(4) 0.7572(3) 0.3441(3) 0.0485(12) Uani 1 1 d . . .
C29 C 0.0462(4) 0.7967(4) 0.2805(3) 0.0669(16) Uani 1 1 d . . .
H29 H -0.0143 0.8362 0.2840 0.080 Uiso 1 1 calc R . .
C30 C 0.1066(6) 0.7777(5) 0.2111(3) 0.080(2) Uani 1 1 d . . .
H30 H 0.0865 0.8053 0.1686 0.096 Uiso 1 1 calc R . .
C31 C 0.1945(6) 0.7192(5) 0.2054(4) 0.088(2) Uani 1 1 d . . .
H31 H 0.2339 0.7060 0.1591 0.105 Uiso 1 1 calc R . .
C32 C 0.2243(5) 0.6800(5) 0.2674(4) 0.087(2) Uani 1 1 d . . .
H32 H 0.2842 0.6396 0.2636 0.105 Uiso 1 1 calc R . .
C33 C 0.1662(4) 0.6998(4) 0.3360(4) 0.0686(16) Uani 1 1 d . . .
H33 H 0.1887 0.6737 0.3778 0.082 Uiso 1 1 calc R . .
C34 C 0.1801(4) 0.5441(3) 0.5249(3) 0.0583(14) Uani 1 1 d . . .
C35 C 0.1233(5) 0.5274(3) 0.4908(4) 0.0743(18) Uani 1 1 d . . .
H35 H 0.0569 0.5365 0.5129 0.089 Uiso 1 1 calc R . .
C36 C 0.1655(9) 0.4969(4) 0.4235(5) 0.110(3) Uani 1 1 d . . .
H36 H 0.1276 0.4854 0.4008 0.132 Uiso 1 1 calc R . .
C37 C 0.2628(11) 0.4842(5) 0.3913(5) 0.140(5) Uani 1 1 d . . .
H37 H 0.2917 0.4626 0.3472 0.168 Uiso 1 1 calc R . .
C38 C 0.3167(8) 0.5026(7) 0.4230(5) 0.130(4) Uani 1 1 d . . .
H38 H 0.3824 0.4955 0.3993 0.156 Uiso 1 1 calc R . .
C39 C 0.2780(5) 0.5314(5) 0.4891(4) 0.095(2) Uani 1 1 d . . .
H39 H 0.3176 0.5427 0.5102 0.114 Uiso 1 1 calc R . .
C40 C 0.0588(4) 0.5193(3) 0.6759(3) 0.0543(13) Uani 1 1 d . . .
C41 C 0.0594(6) 0.4463(4) 0.6614(4) 0.0801(19) Uani 1 1 d . . .
H41 H 0.0941 0.4301 0.6153 0.096 Uiso 1 1 calc R . .
C42 C 0.0082(6) 0.3970(4) 0.7154(5) 0.091(2) Uani 1 1 d . . .
H42 H 0.0067 0.3493 0.7042 0.109 Uiso 1 1 calc R . .
C43 C -0.0394(5) 0.4177(4) 0.7840(5) 0.084(2) Uani 1 1 d . . .
H43 H -0.0720 0.3838 0.8202 0.101 Uiso 1 1 calc R . .
C44 C -0.0390(5) 0.4892(4) 0.7994(4) 0.093(2) Uani 1 1 d . . .
H44 H -0.0709 0.5037 0.8464 0.111 Uiso 1 1 calc R . .
C45 C 0.0091(5) 0.5398(4) 0.7446(4) 0.0805(19) Uani 1 1 d . . .
H45 H 0.0074 0.5889 0.7553 0.097 Uiso 1 1 calc R . .
C46 C 0.2273(4) 0.5628(4) 0.6495(3) 0.0628(15) Uani 1 1 d . . .
C47 C 0.2810(5) 0.4792(5) 0.6643(5) 0.097(2) Uani 1 1 d . . .
H47 H 0.2616 0.4389 0.6558 0.116 Uiso 1 1 calc R . .
C48 C 0.3613(7) 0.4567(6) 0.6910(6) 0.127(3) Uani 1 1 d . . .
H48 H 0.3969 0.4016 0.6988 0.153 Uiso 1 1 calc R . .
C49 C 0.3892(7) 0.5149(7) 0.7063(6) 0.135(4) Uani 1 1 d . . .
H49 H 0.4449 0.4997 0.7227 0.162 Uiso 1 1 calc R . .
C50 C 0.3315(7) 0.6001(6) 0.6969(5) 0.124(3) Uani 1 1 d . . .
H50 H 0.3453 0.6400 0.7114 0.148 Uiso 1 1 calc R . .
C51 C 0.2552(5) 0.6203(4) 0.6654(4) 0.083(2) Uani 1 1 d . . .
H51 H 0.2215 0.6754 0.6547 0.099 Uiso 1 1 calc R . .
C52 C 0.4656(3) 0.2320(3) 0.2788(3) 0.0438(11) Uani 1 1 d . . .
C53 C 0.3798(3) 0.1955(3) 0.3107(3) 0.0489(12) Uani 1 1 d . . .
H53A H 0.3285 0.2303 0.3445 0.059 Uiso 1 1 calc R . .
H53B H 0.3545 0.1973 0.2702 0.059 Uiso 1 1 calc R . .
C54 C 0.4025(3) 0.1092(3) 0.3507(3) 0.0498(12) Uani 1 1 d . . .
C55 C 0.3513(5) 0.0928(4) 0.4231(3) 0.0690(17) Uani 1 1 d . . .
H55 H 0.3049 0.1353 0.4476 0.083 Uiso 1 1 calc R . .
C56 C 0.3691(5) 0.0137(5) 0.4590(4) 0.087(2) Uani 1 1 d . . .
H56 H 0.3358 0.0019 0.5083 0.105 Uiso 1 1 calc R . .
C57 C 0.4367(5) -0.0480(4) 0.4212(3) 0.0706(16) Uani 1 1 d . . .
H57 H 0.4483 -0.1021 0.4449 0.085 Uiso 1 1 calc R . .
C58 C 0.4876(4) -0.0306(3) 0.3483(3) 0.0477(12) Uani 1 1 d . . .
C59 C 0.5632(4) -0.0980(3) 0.3101(3) 0.0475(12) Uani 1 1 d . . .
H59A H 0.5643 -0.1489 0.3443 0.057 Uiso 1 1 calc R . .
H59B H 0.6258 -0.0894 0.2999 0.057 Uiso 1 1 calc R . .
C60 C 0.5534(3) -0.1098(3) 0.2371(3) 0.0453(11) Uani 1 1 d . . .
C61 C 0.4326(4) 0.3208(3) 0.2399(3) 0.0483(12) Uani 1 1 d . . .
C62 C 0.5002(5) 0.3628(4) 0.2092(4) 0.0692(16) Uani 1 1 d . . .
H62 H 0.5637 0.3366 0.2128 0.083 Uiso 1 1 calc R . .
C63 C 0.4773(6) 0.4425(4) 0.1732(4) 0.086(2) Uani 1 1 d . . .
H63 H 0.5248 0.4693 0.1532 0.103 Uiso 1 1 calc R . .
C64 C 0.3837(6) 0.4825(4) 0.1667(4) 0.088(2) Uani 1 1 d . . .
H64 H 0.3670 0.5364 0.1429 0.105 Uiso 1 1 calc R . .
C65 C 0.3175(6) 0.4414(5) 0.1957(5) 0.096(2) Uani 1 1 d . . .
H65 H 0.2544 0.4674 0.1910 0.116 Uiso 1 1 calc R . .
C66 C 0.3405(4) 0.3615(4) 0.2323(4) 0.0728(17) Uani 1 1 d . . .
H66 H 0.2926 0.3351 0.2520 0.087 Uiso 1 1 calc R . .
C67 C 0.5072(3) 0.2318(3) 0.3414(3) 0.0443(11) Uani 1 1 d . . .
C68 C 0.6008(4) 0.1873(3) 0.3439(3) 0.0544(13) Uani 1 1 d . . .
H68 H 0.6403 0.1533 0.3086 0.065 Uiso 1 1 calc R . .
C69 C 0.6367(4) 0.1933(4) 0.3994(3) 0.0671(16) Uani 1 1 d . . .
H69 H 0.7002 0.1630 0.4007 0.080 Uiso 1 1 calc R . .
C70 C 0.5805(4) 0.2425(4) 0.4518(3) 0.0638(15) Uani 1 1 d . . .
H70 H 0.6056 0.2467 0.4880 0.077 Uiso 1 1 calc R . .
C71 C 0.4873(5) 0.2854(4) 0.4501(3) 0.0698(17) Uani 1 1 d . . .
H71 H 0.4481 0.3188 0.4859 0.084 Uiso 1 1 calc R . .
C72 C 0.4500(4) 0.2801(4) 0.3960(3) 0.0582(14) Uani 1 1 d . . .
H72 H 0.3857 0.3094 0.3963 0.070 Uiso 1 1 calc R . .
C73 C 0.4530(3) -0.1154(3) 0.2468(3) 0.0452(11) Uani 1 1 d . . .
C74 C 0.4157(4) -0.1688(4) 0.3047(3) 0.0665(16) Uani 1 1 d . . .
H74 H 0.4519 -0.2004 0.3380 0.080 Uiso 1 1 calc R . .
C75 C 0.3245(5) -0.1763(4) 0.3142(4) 0.0740(18) Uani 1 1 d . . .
H75 H 0.2996 -0.2120 0.3540 0.089 Uiso 1 1 calc R . .
C76 C 0.2720(4) -0.1314(4) 0.2649(4) 0.0653(16) Uani 1 1 d . . .
H76 H 0.2114 -0.1368 0.2709 0.078 Uiso 1 1 calc R . .
C77 C 0.3075(4) -0.0788(4) 0.2073(3) 0.0601(14) Uani 1 1 d . . .
H77 H 0.2710 -0.0483 0.1739 0.072 Uiso 1 1 calc R . .
C78 C 0.3975(4) -0.0700(3) 0.1976(3) 0.0519(13) Uani 1 1 d . . .
H78 H 0.4210 -0.0334 0.1580 0.062 Uiso 1 1 calc R . .
C79 C 0.6345(4) -0.1842(3) 0.2067(3) 0.0560(13) Uani 1 1 d . . .
C80 C 0.6206(5) -0.2254(4) 0.1615(4) 0.084(2) Uani 1 1 d . . .
H80 H 0.5602 -0.2092 0.1518 0.101 Uiso 1 1 calc R . .
C81 C 0.6937(6) -0.2903(5) 0.1302(5) 0.110(3) Uani 1 1 d . . .
H81 H 0.6834 -0.3150 0.0977 0.132 Uiso 1 1 calc R . .
C82 C 0.7795(7) -0.3173(5) 0.1468(6) 0.121(3) Uani 1 1 d . . .
H82 H 0.8268 -0.3639 0.1295 0.146 Uiso 1 1 calc R . .
C83 C 0.7974(6) -0.2758(7) 0.1896(6) 0.154(5) Uani 1 1 d . . .
H83 H 0.8590 -0.2907 0.1970 0.185 Uiso 1 1 calc R . .
C84 C 0.7231(5) -0.2115(6) 0.2217(5) 0.117(3) Uani 1 1 d . . .
H84 H 0.7338 -0.1867 0.2539 0.141 Uiso 1 1 calc R . .
C85 C 0.6903(3) 0.0247(3) 0.0373(3) 0.0514(12) Uani 1 1 d . . .
C86 C 0.7732(4) -0.0370(4) 0.0467(4) 0.0769(18) Uani 1 1 d . . .
H86 H 0.8124 -0.0284 0.0702 0.092 Uiso 1 1 calc R . .
C87 C 0.8003(6) -0.1108(5) 0.0226(5) 0.100(2) Uani 1 1 d . . .
H87 H 0.8564 -0.1515 0.0307 0.120 Uiso 1 1 calc R . .
C88 C 0.7458(7) -0.1247(5) -0.0127(4) 0.101(3) Uani 1 1 d . . .
H88 H 0.7659 -0.1737 -0.0312 0.121 Uiso 1 1 calc R . .
C89 C 0.6604(6) -0.0657(5) -0.0210(4) 0.084(2) Uani 1 1 d . . .
H89 H 0.6213 -0.0757 -0.0436 0.100 Uiso 1 1 calc R . .
C90 C 0.6325(4) 0.0085(4) 0.0040(3) 0.0629(15) Uani 1 1 d . . .
H90 H 0.5744 0.0479 -0.0017 0.075 Uiso 1 1 calc R . .
C91 C 0.7548(4) 0.1429(3) 0.0711(3) 0.0534(13) Uani 1 1 d . . .
C92 C 0.8346(4) 0.1305(5) 0.0090(4) 0.085(2) Uani 1 1 d . . .
H92 H 0.8345 0.1049 -0.0274 0.103 Uiso 1 1 calc R . .
C93 C 0.9128(5) 0.1554(6) 0.0008(4) 0.104(3) Uani 1 1 d . . .
H93 H 0.9650 0.1475 -0.0413 0.125 Uiso 1 1 calc R . .
C94 C 0.9149(5) 0.1928(5) 0.0555(4) 0.093(2) Uani 1 1 d . . .
H94 H 0.9689 0.2088 0.0503 0.111 Uiso 1 1 calc R . .
C95 C 0.8377(4) 0.2058(4) 0.1166(4) 0.0729(17) Uani 1 1 d . . .
H95 H 0.8385 0.2313 0.1529 0.087 Uiso 1 1 calc R . .
C96 C 0.7582(4) 0.1809(4) 0.1242(3) 0.0607(14) Uani 1 1 d . . .
H96 H 0.7058 0.1898 0.1661 0.073 Uiso 1 1 calc R . .
C97 C 0.5855(3) 0.1997(3) 0.0206(3) 0.0481(12) Uani 1 1 d . . .
C98 C 0.6112(4) 0.2013(4) -0.0557(3) 0.0622(15) Uani 1 1 d . . .
H98 H 0.6592 0.1570 -0.0764 0.075 Uiso 1 1 calc R . .
C99 C 0.5668(5) 0.2674(4) -0.1012(3) 0.0727(17) Uani 1 1 d . . .
H99 H 0.5821 0.2665 -0.1518 0.087 Uiso 1 1 calc R . .
C100 C 0.4995(5) 0.3345(4) -0.0704(4) 0.0786(19) Uani 1 1 d . . .
H100 H 0.4707 0.3802 -0.1007 0.094 Uiso 1 1 calc R . .
C101 C 0.4750(5) 0.3347(4) 0.0030(4) 0.0784(18) Uani 1 1 d . . .
H101 H 0.4293 0.3804 0.0230 0.094 Uiso 1 1 calc R . .
C102 C 0.5173(4) 0.2671(4) 0.0495(3) 0.0642(15) Uani 1 1 d . . .
H102 H 0.4993 0.2677 0.1003 0.077 Uiso 1 1 calc R . .
Cl6 Cl 0.7391(5) 0.4625(4) 0.0848(4) 0.319(3) Uiso 1 1 d D . .
Cl5 Cl 0.7225(9) 0.3936(8) -0.0129(7) 0.492(6) Uiso 1 1 d D . .
C103 C 0.776(2) 0.4529(18) -0.0063(13) 0.401(16) Uiso 1 1 d D . .
H10A H 0.7578 0.5058 -0.0366 0.481 Uiso 1 1 calc R . .
H10B H 0.8464 0.4292 -0.0220 0.481 Uiso 1 1 calc R . .

loop_
_atom_site_aniso_label
_atom_site_aniso_U_11
_atom_site_aniso_U_22
_atom_site_aniso_U_33
_atom_site_aniso_U_23
_atom_site_aniso_U_13
_atom_site_aniso_U_12
Ru1 0.0402(2) 0.0419(2) 0.0438(2) -0.01244(18) -0.00981(16) -0.01557(17)
Ru2 0.0368(2) 0.0467(2) 0.0395(2) -0.00980(17) -0.01062(16) -0.01526(16)
Cl1 0.0488(7) 0.0627(8) 0.0561(8) -0.0125(6) -0.0120(6) -0.0277(6)
Cl2 0.0496(7) 0.0687(9) 0.0600(8) -0.0014(7) -0.0148(6) -0.0307(6)
Cl3 0.0459(6) 0.0568(8) 0.0601(8) -0.0043(6) -0.0232(6) -0.0177(5)
Cl4 0.0441(6) 0.0572(8) 0.0599(8) -0.0147(6) -0.0220(5) -0.0131(5)
P1 0.0499(7) 0.0418(7) 0.0527(8) -0.0096(6) -0.0164(6) -0.0130(6)
P2 0.0416(6) 0.0557(8) 0.0378(7) -0.0095(6) -0.0084(5) -0.0187(6)
O1 0.0476(18) 0.053(2) 0.049(2) -0.0168(16) -0.0150(15) -0.0127(15)
O2 0.0520(18) 0.0407(18) 0.0362(18) -0.0048(14) -0.0145(14) -0.0147(14)
O3 0.0398(17) 0.051(2) 0.0443(19) -0.0152(15) -0.0046(14) -0.0176(14)
O4 0.0482(18) 0.0451(19) 0.0432(19) -0.0060(15) -0.0109(14) -0.0188(15)
N1 0.046(2) 0.043(2) 0.042(2) -0.0135(19) -0.0130(17) -0.0182(17)
N2 0.049(2) 0.055(3) 0.041(2) -0.011(2) -0.0107(18) -0.0245(19)
C1 0.042(3) 0.050(3) 0.042(3) -0.017(2) -0.008(2) -0.013(2)
C2 0.038(2) 0.057(3) 0.043(3) -0.025(2) -0.001(2) -0.012(2)
C3 0.047(3) 0.049(3) 0.052(3) -0.017(2) -0.016(2) -0.015(2)
C4 0.055(3) 0.057(4) 0.064(4) -0.028(3) -0.016(3) -0.003(3)
C5 0.071(4) 0.047(3) 0.075(4) -0.015(3) -0.031(3) -0.011(3)
C6 0.066(3) 0.044(3) 0.058(3) -0.012(3) -0.023(3) -0.013(2)
C7 0.057(3) 0.043(3) 0.041(3) -0.004(2) -0.017(2) -0.023(2)
C8 0.057(3) 0.038(3) 0.041(3) -0.001(2) -0.017(2) -0.020(2)
C9 0.050(3) 0.042(3) 0.037(3) -0.006(2) -0.012(2) -0.017(2)
C10 0.049(3) 0.051(3) 0.046(3) -0.013(2) -0.017(2) -0.016(2)
C11 0.061(3) 0.063(4) 0.054(3) -0.012(3) -0.014(3) -0.027(3)
C12 0.067(4) 0.068(4) 0.076(4) -0.009(3) -0.025(3) -0.034(3)
C13 0.079(4) 0.057(4) 0.090(5) -0.008(3) -0.038(4) -0.031(3)
C14 0.078(4) 0.059(4) 0.091(5) -0.033(3) -0.023(3) -0.018(3)
C15 0.055(3) 0.063(4) 0.077(4) -0.027(3) -0.009(3) -0.019(3)
C16 0.063(3) 0.051(3) 0.043(3) -0.015(2) -0.013(2) -0.023(2)
C17 0.054(3) 0.071(4) 0.066(4) -0.020(3) -0.002(3) -0.023(3)
C18 0.078(4) 0.090(5) 0.068(4) -0.007(4) 0.008(4) -0.044(4)
C19 0.146(7) 0.083(5) 0.054(4) 0.004(4) -0.016(4) -0.059(5)
C20 0.135(7) 0.097(6) 0.084(5) 0.025(4) -0.057(5) -0.063(5)
C21 0.093(5) 0.090(5) 0.064(4) 0.008(4) -0.035(3) -0.051(4)
C22 0.055(3) 0.047(3) 0.035(3) -0.009(2) -0.010(2) -0.022(2)
C23 0.060(3) 0.048(3) 0.044(3) -0.003(2) -0.020(2) -0.017(2)
C24 0.056(3) 0.070(4) 0.055(3) -0.010(3) -0.024(3) -0.014(3)
C25 0.061(3) 0.087(5) 0.053(3) -0.003(3) -0.023(3) -0.032(3)
C26 0.061(3) 0.078(4) 0.057(4) -0.003(3) -0.017(3) -0.040(3)
C27 0.056(3) 0.053(3) 0.049(3) -0.004(2) -0.020(2) -0.023(2)
C28 0.059(3) 0.049(3) 0.043(3) -0.014(2) -0.004(2) -0.028(2)
C29 0.074(4) 0.078(4) 0.044(3) -0.009(3) -0.008(3) -0.026(3)
C30 0.101(5) 0.111(6) 0.041(3) -0.015(3) -0.002(3) -0.061(5)
C31 0.094(5) 0.102(6) 0.073(5) -0.047(5) 0.029(4) -0.061(5)
C32 0.083(5) 0.081(5) 0.073(5) -0.025(4) 0.018(4) -0.023(4)
C33 0.068(4) 0.058(4) 0.067(4) -0.014(3) 0.003(3) -0.019(3)
C34 0.064(3) 0.046(3) 0.055(3) -0.013(3) -0.016(3) -0.003(3)
C35 0.113(5) 0.042(3) 0.073(4) -0.012(3) -0.039(4) -0.014(3)
C36 0.217(11) 0.044(4) 0.084(6) -0.011(4) -0.076(7) -0.024(5)
C37 0.216(13) 0.066(5) 0.064(6) -0.024(4) -0.001(7) 0.022(7)
C38 0.128(8) 0.133(9) 0.079(7) -0.031(6) -0.013(6) 0.016(6)
C39 0.085(5) 0.100(6) 0.075(5) -0.026(4) -0.012(4) 0.001(4)
C40 0.060(3) 0.040(3) 0.068(4) -0.008(3) -0.026(3) -0.013(2)
C41 0.131(6) 0.055(4) 0.071(4) -0.002(3) -0.038(4) -0.041(4)
C42 0.144(7) 0.064(4) 0.092(6) 0.003(4) -0.049(5) -0.057(5)
C43 0.076(4) 0.065(5) 0.119(7) 0.017(4) -0.038(4) -0.038(3)
C44 0.099(5) 0.072(5) 0.079(5) -0.005(4) 0.016(4) -0.034(4)
C45 0.102(5) 0.062(4) 0.074(5) -0.022(3) 0.003(4) -0.037(4)
C46 0.066(3) 0.065(4) 0.064(4) -0.003(3) -0.027(3) -0.024(3)
C47 0.099(5) 0.077(5) 0.121(7) -0.005(4) -0.062(5) -0.011(4)
C48 0.102(6) 0.107(7) 0.181(10) 0.013(6) -0.093(7) -0.016(5)
C49 0.102(7) 0.160(10) 0.153(9) 0.038(8) -0.077(6) -0.053(7)
C50 0.137(7) 0.135(8) 0.147(8) 0.034(6) -0.099(7) -0.079(6)
C51 0.085(5) 0.084(5) 0.095(5) 0.011(4) -0.049(4) -0.038(4)
C52 0.040(2) 0.048(3) 0.045(3) -0.012(2) -0.008(2) -0.015(2)
C53 0.046(3) 0.056(3) 0.050(3) -0.024(3) -0.002(2) -0.019(2)
C54 0.046(3) 0.062(3) 0.051(3) -0.020(3) -0.002(2) -0.030(2)
C55 0.087(4) 0.071(4) 0.050(3) -0.022(3) 0.010(3) -0.042(3)
C56 0.119(6) 0.092(5) 0.050(4) -0.018(4) 0.012(4) -0.058(5)
C57 0.090(4) 0.069(4) 0.055(4) -0.011(3) -0.001(3) -0.042(3)
C58 0.058(3) 0.056(3) 0.038(3) -0.008(2) -0.011(2) -0.028(2)
C59 0.057(3) 0.050(3) 0.042(3) 0.004(2) -0.020(2) -0.025(2)
C60 0.051(3) 0.040(3) 0.048(3) -0.005(2) -0.015(2) -0.016(2)
C61 0.051(3) 0.051(3) 0.047(3) -0.015(2) -0.014(2) -0.014(2)
C62 0.072(4) 0.062(4) 0.083(4) -0.001(3) -0.032(3) -0.028(3)
C63 0.101(5) 0.059(4) 0.104(6) 0.007(4) -0.039(4) -0.033(4)
C64 0.107(6) 0.057(4) 0.090(5) -0.006(4) -0.026(4) -0.017(4)
C65 0.087(5) 0.074(5) 0.110(6) -0.011(5) -0.044(5) 0.011(4)
C66 0.059(4) 0.068(4) 0.089(5) -0.015(4) -0.025(3) -0.009(3)
C67 0.049(3) 0.045(3) 0.043(3) -0.010(2) -0.008(2) -0.021(2)
C68 0.052(3) 0.065(4) 0.055(3) -0.018(3) -0.015(2) -0.021(3)
C69 0.064(4) 0.084(4) 0.067(4) -0.011(3) -0.029(3) -0.028(3)
C70 0.075(4) 0.084(4) 0.052(3) -0.010(3) -0.021(3) -0.042(3)
C71 0.078(4) 0.088(5) 0.054(4) -0.030(3) -0.008(3) -0.033(4)
C72 0.054(3) 0.068(4) 0.058(3) -0.018(3) -0.011(3) -0.023(3)
C73 0.049(3) 0.043(3) 0.050(3) -0.010(2) -0.013(2) -0.019(2)
C74 0.078(4) 0.072(4) 0.064(4) 0.003(3) -0.029(3) -0.038(3)
C75 0.081(4) 0.086(5) 0.065(4) -0.010(4) -0.001(3) -0.055(4)
C76 0.057(3) 0.079(4) 0.072(4) -0.031(4) -0.006(3) -0.032(3)
C77 0.055(3) 0.063(4) 0.071(4) -0.026(3) -0.018(3) -0.016(3)
C78 0.052(3) 0.055(3) 0.057(3) -0.013(3) -0.015(2) -0.023(2)
C79 0.063(3) 0.050(3) 0.050(3) -0.008(3) -0.017(3) -0.010(3)
C80 0.070(4) 0.078(5) 0.106(6) -0.045(4) -0.014(4) -0.011(3)
C81 0.109(6) 0.083(6) 0.132(8) -0.061(5) -0.009(5) -0.013(5)
C82 0.120(7) 0.088(6) 0.118(8) -0.045(5) -0.028(6) 0.030(5)
C83 0.097(6) 0.186(11) 0.136(9) -0.077(8) -0.059(6) 0.070(7)
C84 0.080(5) 0.149(8) 0.117(7) -0.077(6) -0.048(5) 0.031(5)
C85 0.049(3) 0.060(3) 0.042(3) -0.015(2) 0.000(2) -0.018(2)
C86 0.056(3) 0.084(5) 0.085(5) -0.041(4) -0.006(3) -0.007(3)
C87 0.089(5) 0.085(6) 0.106(6) -0.048(5) 0.000(4) -0.004(4)
C88 0.146(8) 0.078(5) 0.072(5) -0.040(4) 0.010(5) -0.041(5)
C89 0.125(6) 0.084(5) 0.058(4) -0.017(4) -0.020(4) -0.049(5)
C90 0.082(4) 0.064(4) 0.050(3) -0.004(3) -0.022(3) -0.030(3)
C91 0.047(3) 0.068(4) 0.046(3) -0.004(3) -0.012(2) -0.023(2)
C92 0.067(4) 0.147(7) 0.061(4) -0.030(4) -0.001(3) -0.058(4)
C93 0.065(4) 0.190(9) 0.072(5) -0.033(5) 0.007(3) -0.069(5)
C94 0.068(4) 0.143(7) 0.084(5) -0.011(5) -0.013(4) -0.062(4)
C95 0.074(4) 0.098(5) 0.070(4) -0.009(4) -0.022(3) -0.052(4)
C96 0.065(3) 0.070(4) 0.056(3) -0.008(3) -0.016(3) -0.031(3)
C97 0.047(3) 0.055(3) 0.047(3) -0.007(2) -0.013(2) -0.022(2)
C98 0.071(4) 0.068(4) 0.049(3) -0.008(3) -0.012(3) -0.028(3)
C99 0.093(5) 0.081(5) 0.049(4) 0.015(3) -0.029(3) -0.039(4)
C100 0.088(5) 0.072(5) 0.072(5) 0.018(4) -0.033(4) -0.030(4)
C101 0.082(4) 0.058(4) 0.086(5) -0.004(4) -0.027(4) -0.009(3)
C102 0.074(4) 0.064(4) 0.052(3) -0.007(3) -0.015(3) -0.021(3)

loop_
_atom_type_symbol
_atom_type_description
_atom_type_scat_dispersion_real
_atom_type_scat_dispersion_imag
_atom_type_scat_source
Ru Ru -1.2594 0.8363 'International Tables Vol C Tables 4.2.6.8 and 6.1.1.4'
Cl Cl 0.1484 0.1585 'International Tables Vol C Tables 4.2.6.8 and 6.1.1.4'
P P 0.1023 0.0942 'International Tables Vol C Tables 4.2.6.8 and 6.1.1.4'
O O 0.0106 0.0060 'International Tables Vol C Tables 4.2.6.8 and 6.1.1.4'
N N 0.0061 0.0033 'International Tables Vol C Tables 4.2.6.8 and 6.1.1.4'
C C 0.0033 0.0016 'International Tables Vol C Tables 4.2.6.8 and 6.1.1.4'
H H 0.0000 0.0000 'International Tables Vol C Tables 4.2.6.8 and 6.1.1.4'

loop_
_geom_angle_atom_site_label_1
_geom_angle_atom_site_label_2
_geom_angle_atom_site_label_3
_geom_angle
_geom_angle_site_symmetry_1
_geom_angle_site_symmetry_3
_geom_angle_publ_flag
O1 Ru1 O2 176.89(12) . . ?
O1 Ru1 N1 91.86(14) . . ?
O2 Ru1 N1 88.49(13) . . ?
O1 Ru1 P1 87.55(10) . . ?
O2 Ru1 P1 92.08(9) . . ?
N1 Ru1 P1 179.30(10) . . ?
O1 Ru1 Cl1 96.19(10) . . ?
O2 Ru1 Cl1 86.90(9) . . ?
N1 Ru1 Cl1 91.58(10) . . ?
P1 Ru1 Cl1 88.85(5) . . ?
O1 Ru1 Cl2 91.96(10) . . ?
O2 Ru1 Cl2 84.95(9) . . ?
N1 Ru1 Cl2 89.78(10) . . ?
P1 Ru1 Cl2 89.87(5) . . ?
Cl1 Ru1 Cl2 171.69(5) . . ?
O3 Ru2 O4 179.30(12) . . ?
O3 Ru2 N2 92.41(14) . . ?
O4 Ru2 N2 87.19(14) . . ?
O3 Ru2 P2 88.66(10) . . ?
O4 Ru2 P2 91.73(9) . . ?
N2 Ru2 P2 178.52(12) . . ?
O3 Ru2 Cl4 95.93(10) . . ?
O4 Ru2 Cl4 84.66(9) . . ?
N2 Ru2 Cl4 91.58(11) . . ?
P2 Ru2 Cl4 89.32(5) . . ?
O3 Ru2 Cl3 92.41(10) . . ?
O4 Ru2 Cl3 87.02(9) . . ?
N2 Ru2 Cl3 91.22(11) . . ?
P2 Ru2 Cl3 87.72(5) . . ?
Cl4 Ru2 Cl3 171.08(5) . . ?
C34 P1 C40 106.0(3) . . ?
C34 P1 C46 103.0(3) . . ?
C40 P1 C46 99.7(3) . . ?
C34 P1 Ru1 110.21(18) . . ?
C40 P1 Ru1 115.12(18) . . ?
C46 P1 Ru1 121.0(2) . . ?
C85 P2 C91 104.8(2) . . ?
C85 P2 C97 106.2(2) . . ?
C91 P2 C97 101.2(2) . . ?
C85 P2 Ru2 107.30(17) . . ?
C91 P2 Ru2 118.25(17) . . ?
C97 P2 Ru2 117.92(17) . . ?
C1 O1 Ru1 126.3(3) . . ?
C9 O2 Ru1 126.5(3) . . ?
C52 O3 Ru2 126.3(3) . . ?
C60 O4 Ru2 127.6(3) . . ?
C7 N1 C3 120.0(4) . . ?
C7 N1 Ru1 122.6(3) . . ?
C3 N1 Ru1 117.3(3) . . ?
C54 N2 C58 120.4(4) . . ?
C54 N2 Ru2 118.0(3) . . ?
C58 N2 Ru2 121.6(3) . . ?
O1 C1 C2 111.6(4) . . ?
O1 C1 C10 110.5(4) . . ?
C2 C1 C10 109.5(4) . . ?
O1 C1 C16 104.9(4) . . ?
C2 C1 C16 111.3(4) . . ?
C10 C1 C16 108.9(4) . . ?
C3 C2 C1 116.1(4) . . ?
N1 C3 C4 120.3(5) . . ?
N1 C3 C2 119.9(4) . . ?
C4 C3 C2 119.7(5) . . ?
C5 C4 C3 120.3(5) . . ?
C6 C5 C4 118.4(5) . . ?
C5 C6 C7 121.3(5) . . ?
N1 C7 C6 119.7(5) . . ?
N1 C7 C8 120.9(4) . . ?
C6 C7 C8 119.4(4) . . ?
C7 C8 C9 117.3(4) . . ?
O2 C9 C22 109.9(4) . . ?
O2 C9 C28 107.4(4) . . ?
C22 C9 C28 109.5(4) . . ?
O2 C9 C8 107.5(3) . . ?
C22 C9 C8 113.9(4) . . ?
C28 C9 C8 108.5(4) . . ?
C15 C10 C11 118.4(5) . . ?
C15 C10 C1 119.5(4) . . ?
C11 C10 C1 122.2(4) . . ?
C10 C11 C12 120.7(5) . . ?
C13 C12 C11 120.7(6) . . ?
C12 C13 C14 118.8(5) . . ?
C15 C14 C13 119.6(6) . . ?
C10 C15 C14 121.8(6) . . ?
C17 C16 C21 117.6(5) . . ?
C17 C16 C1 124.1(5) . . ?
C21 C16 C1 118.2(5) . . ?
C16 C17 C18 121.1(6) . . ?
C19 C18 C17 120.5(6) . . ?
C18 C19 C20 119.3(6) . . ?
C21 C20 C19 119.7(7) . . ?
C20 C21 C16 121.8(6) . . ?
C23 C22 C27 117.4(5) . . ?
C23 C22 C9 122.4(4) . . ?
C27 C22 C9 120.1(5) . . ?
C24 C23 C22 121.2(5) . . ?
C25 C24 C23 120.3(5) . . ?
C26 C25 C24 119.7(5) . . ?
C25 C26 C27 120.2(5) . . ?
C26 C27 C22 121.1(5) . . ?
C33 C28 C29 117.7(5) . . ?
C33 C28 C9 122.5(5) . . ?
C29 C28 C9 119.8(5) . . ?
C28 C29 C30 120.3(6) . . ?
C31 C30 C29 120.4(7) . . ?
C32 C31 C30 119.7(6) . . ?
C31 C32 C33 120.3(7) . . ?
C28 C33 C32 121.5(7) . . ?
C39 C34 C35 117.8(6) . . ?
C39 C34 P1 121.6(5) . . ?
C35 C34 P1 120.4(5) . . ?
C34 C35 C36 120.2(7) . . ?
C37 C36 C35 119.4(9) . . ?
C38 C37 C36 120.3(9) . . ?
C37 C38 C39 121.7(10) . . ?
C38 C39 C34 120.5(8) . . ?
C45 C40 C41 117.9(6) . . ?
C45 C40 P1 117.5(4) . . ?
C41 C40 P1 124.5(5) . . ?
C40 C41 C42 120.4(7) . . ?
C43 C42 C41 120.8(6) . . ?
C42 C43 C44 119.3(6) . . ?
C43 C44 C45 119.9(7) . . ?
C40 C45 C44 121.7(6) . . ?
C51 C46 C47 118.0(6) . . ?
C51 C46 P1 123.4(5) . . ?
C47 C46 P1 118.7(5) . . ?
C48 C47 C46 121.2(8) . . ?
C49 C48 C47 120.4(9) . . ?
C48 C49 C50 119.6(8) . . ?
C51 C50 C49 117.8(8) . . ?
C46 C51 C50 122.8(7) . . ?
O3 C52 C61 104.6(4) . . ?
O3 C52 C67 111.0(4) . . ?
C61 C52 C67 108.7(4) . . ?
O3 C52 C53 111.5(4) . . ?
C61 C52 C53 110.8(4) . . ?
C67 C52 C53 110.2(4) . . ?
C54 C53 C52 115.9(4) . . ?
N2 C54 C55 121.1(5) . . ?
N2 C54 C53 119.5(4) . . ?
C55 C54 C53 119.3(5) . . ?
C56 C55 C54 119.5(6) . . ?
C55 C56 C57 119.1(6) . . ?
C56 C57 C58 120.7(6) . . ?
N2 C58 C57 119.1(5) . . ?
N2 C58 C59 121.4(4) . . ?
C57 C58 C59 119.4(5) . . ?
C58 C59 C60 117.7(4) . . ?
O4 C60 C73 110.0(4) . . ?
O4 C60 C79 105.6(4) . . ?
C73 C60 C79 112.0(4) . . ?
O4 C60 C59 106.9(4) . . ?
C73 C60 C59 111.0(4) . . ?
C79 C60 C59 111.1(4) . . ?
C66 C61 C62 116.7(5) . . ?
C66 C61 C52 125.0(5) . . ?
C62 C61 C52 118.2(4) . . ?
C61 C62 C63 122.3(6) . . ?
C62 C63 C64 119.9(7) . . ?
C65 C64 C63 118.2(7) . . ?
C64 C65 C66 121.8(7) . . ?
C61 C66 C65 121.0(6) . . ?
C68 C67 C72 118.2(5) . . ?
C68 C67 C52 122.3(4) . . ?
C72 C67 C52 119.5(4) . . ?
C67 C68 C69 119.8(5) . . ?
C70 C69 C68 121.4(5) . . ?
C71 C70 C69 118.8(5) . . ?
C70 C71 C72 120.9(6) . . ?
C71 C72 C67 120.8(5) . . ?
C74 C73 C78 118.0(5) . . ?
C74 C73 C60 119.7(5) . . ?
C78 C73 C60 122.2(4) . . ?
C73 C74 C75 121.0(6) . . ?
C76 C75 C74 119.7(6) . . ?
C77 C76 C75 120.4(5) . . ?
C76 C77 C78 120.6(6) . . ?
C77 C78 C73 120.3(5) . . ?
C84 C79 C80 117.4(6) . . ?
C84 C79 C60 122.2(5) . . ?
C80 C79 C60 120.4(5) . . ?
C79 C80 C81 122.0(7) . . ?
C82 C81 C80 119.8(8) . . ?
C81 C82 C83 119.8(7) . . ?
C82 C83 C84 119.7(8) . . ?
C79 C84 C83 121.0(8) . . ?
C86 C85 C90 117.0(5) . . ?
C86 C85 P2 121.2(4) . . ?
C90 C85 P2 120.7(4) . . ?
C87 C86 C85 122.2(7) . . ?
C88 C87 C86 120.4(8) . . ?
C87 C88 C89 119.3(7) . . ?
C88 C89 C90 120.3(7) . . ?
C89 C90 C85 120.7(6) . . ?
C96 C91 C92 117.7(5) . . ?
C96 C91 P2 119.6(4) . . ?
C92 C91 P2 122.7(4) . . ?
C93 C92 C91 121.0(6) . . ?
C92 C93 C94 120.2(6) . . ?
C95 C94 C93 119.9(6) . . ?
C94 C95 C96 119.5(6) . . ?
C95 C96 C91 121.6(6) . . ?
C102 C97 C98 118.3(5) . . ?
C102 C97 P2 118.8(4) . . ?
C98 C97 P2 122.7(4) . . ?
C99 C98 C97 121.4(6) . . ?
C100 C99 C98 118.8(6) . . ?
C101 C100 C99 120.6(6) . . ?
C100 C101 C102 120.7(6) . . ?
C97 C102 C101 120.1(6) . . ?
Cl5 C103 Cl6 105.1(18) . . ?

loop_
_geom_bond_atom_site_label_1
_geom_bond_atom_site_label_2
_geom_bond_distance
_geom_bond_site_symmetry_2
_geom_bond_publ_flag
Ru1 O1 1.974(3) . ?
Ru1 O2 2.123(3) . ?
Ru1 N1 2.170(4) . ?
Ru1 P1 2.3475(15) . ?
Ru1 Cl1 2.3580(12) . ?
Ru1 Cl2 2.3917(13) . ?
Ru2 O3 1.943(3) . ?
Ru2 O4 2.171(3) . ?
Ru2 N2 2.171(4) . ?
Ru2 P2 2.3387(14) . ?
Ru2 Cl4 2.3625(12) . ?
Ru2 Cl3 2.3891(13) . ?
P1 C34 1.822(6) . ?
P1 C40 1.826(6) . ?
P1 C46 1.827(6) . ?
P2 C85 1.822(5) . ?
P2 C91 1.824(5) . ?
P2 C97 1.827(5) . ?
O1 C1 1.434(5) . ?
O2 C9 1.452(5) . ?
O3 C52 1.426(5) . ?
O4 C60 1.479(6) . ?
N1 C7 1.351(6) . ?
N1 C3 1.372(6) . ?
N2 C54 1.348(6) . ?
N2 C58 1.357(6) . ?
C1 C2 1.535(6) . ?
C1 C10 1.541(6) . ?
C1 C16 1.543(7) . ?
C2 C3 1.481(7) . ?
C3 C4 1.389(7) . ?
C4 C5 1.376(8) . ?
C5 C6 1.369(8) . ?
C6 C7 1.394(7) . ?
C7 C8 1.492(7) . ?
C8 C9 1.547(6) . ?
C9 C22 1.520(7) . ?
C9 C28 1.543(7) . ?
C10 C15 1.365(7) . ?
C10 C11 1.376(7) . ?
C11 C12 1.390(7) . ?
C12 C13 1.358(8) . ?
C13 C14 1.402(8) . ?
C14 C15 1.372(8) . ?
C16 C17 1.369(7) . ?
C16 C21 1.385(8) . ?
C17 C18 1.394(9) . ?
C18 C19 1.350(10) . ?
C19 C20 1.392(10) . ?
C20 C21 1.365(9) . ?
C22 C23 1.383(7) . ?
C22 C27 1.398(7) . ?
C23 C24 1.379(7) . ?
C24 C25 1.370(8) . ?
C25 C26 1.369(8) . ?
C26 C27 1.379(7) . ?
C28 C33 1.373(8) . ?
C28 C29 1.383(8) . ?
C29 C30 1.397(8) . ?
C30 C31 1.359(10) . ?
C31 C32 1.357(10) . ?
C32 C33 1.381(8) . ?
C34 C39 1.384(9) . ?
C34 C35 1.390(8) . ?
C35 C36 1.398(10) . ?
C36 C37 1.365(15) . ?
C37 C38 1.335(15) . ?
C38 C39 1.363(11) . ?
C40 C45 1.361(8) . ?
C40 C41 1.384(8) . ?
C41 C42 1.394(10) . ?
C42 C43 1.357(10) . ?
C43 C44 1.370(9) . ?
C44 C45 1.391(9) . ?
C46 C51 1.365(8) . ?
C46 C47 1.417(9) . ?
C47 C48 1.376(10) . ?
C48 C49 1.369(13) . ?
C49 C50 1.447(13) . ?
C50 C51 1.384(9) . ?
C52 C61 1.538(7) . ?
C52 C67 1.540(6) . ?
C52 C53 1.542(6) . ?
C53 C54 1.498(7) . ?
C54 C55 1.373(7) . ?
C55 C56 1.367(9) . ?
C56 C57 1.374(9) . ?
C57 C58 1.382(7) . ?
C58 C59 1.482(7) . ?
C59 C60 1.539(6) . ?
C60 C73 1.516(6) . ?
C60 C79 1.534(7) . ?
C61 C66 1.369(7) . ?
C61 C62 1.373(8) . ?
C62 C63 1.378(9) . ?
C63 C64 1.381(9) . ?
C64 C65 1.342(10) . ?
C65 C66 1.386(10) . ?
C67 C68 1.372(7) . ?
C67 C72 1.386(7) . ?
C68 C69 1.398(7) . ?
C69 C70 1.361(8) . ?
C70 C71 1.358(8) . ?
C71 C72 1.383(8) . ?
C73 C74 1.376(7) . ?
C73 C78 1.387(7) . ?
C74 C75 1.392(8) . ?
C75 C76 1.358(9) . ?
C76 C77 1.354(8) . ?
C77 C78 1.383(7) . ?
C79 C84 1.366(8) . ?
C79 C80 1.377(8) . ?
C80 C81 1.384(9) . ?
C81 C82 1.341(11) . ?
C82 C83 1.378(13) . ?
C83 C84 1.389(11) . ?
C85 C86 1.374(8) . ?
C85 C90 1.387(7) . ?
C86 C87 1.372(9) . ?
C87 C88 1.351(11) . ?
C88 C89 1.376(11) . ?
C89 C90 1.385(9) . ?
C91 C96 1.385(7) . ?
C91 C92 1.396(8) . ?
C92 C93 1.362(9) . ?
C93 C94 1.394(10) . ?
C94 C95 1.364(9) . ?
C95 C96 1.384(7) . ?
C97 C102 1.371(8) . ?
C97 C98 1.390(7) . ?
C98 C99 1.379(8) . ?
C99 C100 1.378(9) . ?
C100 C101 1.344(9) . ?
C101 C102 1.393(8) . ?
Cl6 C103 1.695(19) . ?
Cl5 C103 1.591(19) . ?
